data_7110927
loop_
_publ_author_name
'Badland, Matthew'
'Cleeves, Alison'
'Heller, Harry G.'
'Hughes, David S.'
'Hursthouse, Michael B.'

_publ_section_title
;
 Photochromic heteroaromatic thiofulgides and dimethoxybutanoic acid
 lactones
;
_journal_issue 17
_journal_name_full 'Chemical Communications'
_journal_page_first 1567
_journal_paper_doi 10.1039/b002033h
_journal_year 2000
_chemical_formula_sum 'C19 H20 O3 S'
_chemical_formula_weight 328.41
_chemical_name_systematic
; 
 ? 
;
_space_group_IT_number 14
_symmetry_space_group_name_Hall '-P 2yn'
_symmetry_space_group_name_H-M 'P 1 21/n 1'
_atom_sites_solution_hydrogens geom
_atom_sites_solution_primary direct
_atom_sites_solution_secondary difmap
_audit_creation_method SHELXL
_cell_angle_alpha 90.00
_cell_angle_beta 92.42(3)
_cell_angle_gamma 90.00
_cell_formula_units_Z 4
_cell_length_a 10.773(2)
_cell_length_b 7.861(2)
_cell_length_c 19.492(4)
_cell_measurement_temperature 293(2)
_cell_volume 1649.2(6)
_computing_structure_refinement 'SHELXL-92 (Sheldrick, 1993)'
_computing_structure_solution 'SHELXS-86 (Sheldrick, 1990)'
_diffrn_ambient_temperature 293(2)
_diffrn_radiation_monochromator graphite
_diffrn_radiation_source 'fine-focus sealed tube'
_diffrn_radiation_type MoK\a
_diffrn_radiation_wavelength 0.71069
_diffrn_reflns_av_R_equivalents 0.1522
_diffrn_reflns_av_sigmaI/netI 0.1332
_diffrn_reflns_limit_h_max 11
_diffrn_reflns_limit_h_min -9
_diffrn_reflns_limit_k_max 9
_diffrn_reflns_limit_k_min -7
_diffrn_reflns_limit_l_max 20
_diffrn_reflns_limit_l_min -21
_diffrn_reflns_number 6240
_diffrn_reflns_theta_max 25.00
_diffrn_reflns_theta_min 2.09
_exptl_absorpt_coefficient_mu 0.209
_exptl_crystal_density_diffrn 1.323
_exptl_crystal_F_000 696
_refine_diff_density_max 0.404
_refine_diff_density_min -0.333
_refine_diff_density_rms 0.091
_refine_ls_extinction_method none
_refine_ls_goodness_of_fit_all 0.836
_refine_ls_goodness_of_fit_obs 0.964
_refine_ls_matrix_type full
_refine_ls_number_parameters 211
_refine_ls_number_reflns 2349
_refine_ls_number_restraints 0
_refine_ls_restrained_S_all 0.879
_refine_ls_restrained_S_obs 0.964
_refine_ls_R_factor_all 0.0686
_refine_ls_R_factor_obs 0.0517
_refine_ls_shift/esd_max 0.001
_refine_ls_shift/esd_mean 0.000
_refine_ls_structure_factor_coef Fsqd
_refine_ls_weighting_details 'w=1/[\s^2^(Fo^2^)+(0.0441P)^2^+0.0000P] where P=(Fo^2^+2Fc^2^)/3'
_refine_ls_weighting_scheme calc
_refine_ls_wR_factor_all 0.1179
_refine_ls_wR_factor_obs 0.1090
_reflns_number_observed 1723
_reflns_number_total 2350
_reflns_observed_criterion >2sigma(I)
_cod_data_source_file b002033hsup1.cif
_cod_data_source_block s92
_cod_depositor_comments
;
The following automatic conversions were performed:

'_refine_ls_weighting_scheme' value 'calc
w=1/[\s^2^(Fo^2^)+(0.0441P)^2^+0.0000P] where P=(Fo^2^+2Fc^2^)/3' was
changed to 'calc'. New tag '_refine_ls_weighting_details' was
created. The value of the new tag was set to
'w=1/[\s^2^(Fo^2^)+(0.0441P)^2^+0.0000P] where P=(Fo^2^+2Fc^2^)/3'.

Automatic conversion script
Id: cif_fix_values 3143 2015-03-26 13:38:13Z robertas 
;
_cod_database_code 7110927

loop_
_symmetry_equiv_pos_as_xyz
'x, y, z'
'-x+1/2, y+1/2, -z+1/2'
'-x, -y, -z'
'x-1/2, -y-1/2, z-1/2'

loop_
_atom_site_aniso_label
_atom_site_aniso_U_11
_atom_site_aniso_U_22
_atom_site_aniso_U_33
_atom_site_aniso_U_23
_atom_site_aniso_U_13
_atom_site_aniso_U_12
S1 0.0292(5) 0.0124(4) 0.0266(5) -0.0034(4) 0.0023(3) -0.0043(3)
O1 0.0251(13) 0.0280(13) 0.0237(14) -0.0082(11) 0.0035(10) -0.0079(9)
O2 0.0197(12) 0.0123(12) 0.0286(14) 0.0037(10) 0.0048(9) -0.0011(8)
O3 0.0122(11) 0.0186(12) 0.0238(13) 0.0020(9) -0.0005(9) -0.0002(8)
C1 0.010(2) 0.021(2) 0.020(2) -0.0010(14) -0.0008(13) -0.0008(12)
C2 0.007(2) 0.011(2) 0.026(2) -0.0010(14) -0.0005(12) 0.0010(11)
C3 0.009(2) 0.013(2) 0.020(2) 0.0003(13) -0.0017(12) -0.0038(11)
C4 0.0074(15) 0.013(2) 0.022(2) 0.0003(13) -0.0011(12) 0.0024(11)
C5 0.0078(15) 0.013(2) 0.020(2) -0.0003(13) -0.0041(12) -0.0015(11)
C6 0.014(2) 0.015(2) 0.027(2) 0.0022(14) 0.0025(13) 0.0005(11)
C7 0.010(2) 0.012(2) 0.024(2) -0.0016(14) 0.0006(13) -0.0003(11)
C8 0.006(2) 0.017(2) 0.020(2) -0.0022(14) 0.0052(13) 0.0019(11)
C9 0.017(2) 0.020(2) 0.022(2) -0.0009(14) -0.0009(13) 0.0026(12)
C10 0.010(2) 0.017(2) 0.023(2) 0.0002(14) 0.0004(13) 0.0011(11)
C11 0.018(2) 0.027(2) 0.032(2) -0.002(2) 0.0035(14) -0.0014(13)
C12 0.012(2) 0.013(2) 0.026(2) 0.0003(14) -0.0024(13) 0.0034(12)
C13 0.010(2) 0.012(2) 0.022(2) -0.0008(13) 0.0001(12) 0.0045(11)
C14 0.015(2) 0.011(2) 0.022(2) -0.0009(14) 0.0004(13) -0.0001(11)
C15 0.018(2) 0.019(2) 0.023(2) -0.0039(15) -0.0027(14) -0.0026(12)
C16 0.015(2) 0.029(2) 0.032(2) -0.009(2) -0.0034(14) -0.0028(13)
C17 0.022(2) 0.018(2) 0.022(2) -0.0010(14) 0.0037(14) -0.0059(13)
C18 0.031(2) 0.052(2) 0.030(2) -0.001(2) 0.009(2) -0.020(2)
C19 0.059(3) 0.019(2) 0.035(2) 0.007(2) 0.018(2) 0.004(2)

loop_
_atom_site_label
_atom_site_type_symbol
_atom_site_fract_x
_atom_site_fract_y
_atom_site_fract_z
_atom_site_U_iso_or_equiv
_atom_site_thermal_displace_type
_atom_site_occupancy
_atom_site_calc_flag
_atom_site_refinement_flags
S1 S 0.61090(7) 0.12077(10) 0.20818(4) 0.0227(3) Uani 1 d .
O1 O 0.5091(2) -0.0487(3) 0.30636(12) 0.0255(5) Uani 1 d .
O2 O 0.6705(2) 0.0839(2) 0.07951(11) 0.0201(5) Uani 1 d .
O3 O 0.8473(2) -0.1774(2) -0.04530(11) 0.0182(5) Uani 1 d .
C1 C 0.5420(2) -0.0604(4) 0.2485(2) 0.0172(7) Uani 1 d .
C2 C 0.6354(2) 0.0087(4) 0.1292(2) 0.0145(7) Uani 1 d .
C3 C 0.6112(2) -0.1754(3) 0.13955(15) 0.0139(7) Uani 1 d .
C4 C 0.5315(2) -0.2046(4) 0.1983(2) 0.0140(7) Uani 1 d .
C5 C 0.6835(2) -0.2953(4) 0.10960(15) 0.0135(7) Uani 1 d .
C6 C 0.6897(2) -0.4754(4) 0.1342(2) 0.0185(7) Uani 1 d .
H6A H 0.7740(3) -0.5147(8) 0.1341(9) 0.028 Uiso 1 calc R
H6B H 0.6385(13) -0.5456(5) 0.1043(5) 0.028 Uiso 1 calc R
H6C H 0.6604(15) -0.4815(5) 0.1800(3) 0.028 Uiso 1 calc R
C7 C 0.7685(2) -0.2561(4) 0.0546(2) 0.0155(7) Uani 1 d .
C8 C 0.7423(2) -0.1875(4) -0.0079(2) 0.0143(7) Uani 1 d .
C9 C 0.6249(2) -0.1319(4) -0.0439(2) 0.0196(7) Uani 1 d .
H9A H 0.6143(9) -0.1919(17) -0.0866(5) 0.029 Uiso 1 calc R
H9B H 0.6285(7) -0.0118(6) -0.0526(9) 0.029 Uiso 1 calc R
H9C H 0.5562(3) -0.1561(22) -0.0156(4) 0.029 Uiso 1 calc R
C10 C 0.9449(2) -0.2421(4) -0.0040(2) 0.0166(7) Uani 1 d .
C11 C 1.0687(3) -0.2341(4) -0.0335(2) 0.0257(8) Uani 1 d .
H11A H 1.0930(8) -0.1174(4) -0.0383(10) 0.039 Uiso 1 calc R
H11B H 1.0656(5) -0.2881(23) -0.0777(5) 0.039 Uiso 1 calc R
H11C H 1.1280(4) -0.2917(22) -0.0036(5) 0.039 Uiso 1 calc R
C12 C 0.9007(2) -0.2952(4) 0.0559(2) 0.0171(7) Uani 1 d .
H12 H 0.9463(2) -0.3474(4) 0.0916(2) 0.021 Uiso 1 calc R
C13 C 0.4484(2) -0.3342(3) 0.2073(2) 0.0147(7) Uani 1 d .
C14 C 0.4072(2) -0.4497(4) 0.14980(15) 0.0161(7) Uani 1 d .
H14 H 0.4321(2) -0.5688(4) 0.15591(15) 0.019 Uiso 1 calc R
C15 C 0.3901(2) -0.3937(4) 0.0763(2) 0.0202(7) Uani 1 d .
H15A H 0.4105(2) -0.2768(4) 0.0655(2) 0.024 Uiso 1 calc R
H15B H 0.4083(2) -0.4755(4) 0.0408(2) 0.024 Uiso 1 calc R
C16 C 0.2780(3) -0.4244(4) 0.1170(2) 0.0254(8) Uani 1 d .
H16A H 0.2287(3) -0.5250(4) 0.1064(2) 0.030 Uiso 1 calc R
H16B H 0.2309(3) -0.3261(4) 0.1310(2) 0.030 Uiso 1 calc R
C17 C 0.3949(2) -0.3698(4) 0.2742(2) 0.0206(7) Uani 1 d .
H17 H 0.4083(2) -0.2795(4) 0.3084(2) 0.025 Uiso 1 calc R
C18 C 0.2794(3) -0.4729(5) 0.2830(2) 0.0377(9) Uani 1 d .
H18A H 0.2253(3) -0.4395(5) 0.3192(2) 0.045 Uiso 1 calc R
H18B H 0.2368(3) -0.5171(5) 0.2420(2) 0.045 Uiso 1 calc R
C19 C 0.3997(3) -0.5474(4) 0.3034(2) 0.0371(9) Uani 1 d .
H19A H 0.4314(3) -0.6373(4) 0.2749(2) 0.045 Uiso 1 calc R
H19B H 0.4199(3) -0.5597(4) 0.3521(2) 0.045 Uiso 1 calc R

loop_
_atom_type_symbol
_atom_type_description
_atom_type_scat_dispersion_real
_atom_type_scat_dispersion_imag
_atom_type_scat_source
C C 0.0033 0.0016 'International Tables Vol C Tables 4.2.6.8 and 6.1.1.4'
H H 0.0000 0.0000 'International Tables Vol C Tables 4.2.6.8 and 6.1.1.4'
O O 0.0106 0.0060 'International Tables Vol C Tables 4.2.6.8 and 6.1.1.4'
S S 0.1246 0.1234 'International Tables Vol C Tables 4.2.6.8 and 6.1.1.4'

loop_
_geom_angle_atom_site_label_1
_geom_angle_atom_site_label_2
_geom_angle_atom_site_label_3
_geom_angle
C1 S1 C2 93.68(15)
C8 O3 C10 106.9(2)
O1 C1 C4 130.9(3)
O1 C1 S1 119.5(2)
C4 C1 S1 109.5(2)
O2 C2 C3 130.4(3)
O2 C2 S1 120.5(2)
C3 C2 S1 109.1(2)
C5 C3 C4 125.7(3)
C5 C3 C2 120.4(3)
C4 C3 C2 111.6(2)
C13 C4 C3 128.2(3)
C13 C4 C1 120.6(3)
C3 C4 C1 111.0(2)
C3 C5 C7 123.3(3)
C3 C5 C6 122.2(3)
C7 C5 C6 114.3(2)
C8 C7 C12 105.6(3)
C8 C7 C5 128.9(2)
C12 C7 C5 125.5(3)
C7 C8 O3 110.8(2)
C7 C8 C9 133.2(3)
O3 C8 C9 115.9(3)
C12 C10 O3 109.2(2)
C12 C10 C11 135.2(3)
O3 C10 C11 115.5(3)
C10 C12 C7 107.4(3)
C4 C13 C17 122.4(3)
C4 C13 C14 121.9(3)
C17 C13 C14 115.7(2)
C13 C14 C15 123.9(3)
C13 C14 C16 118.3(2)
C15 C14 C16 59.1(2)
C16 C15 C14 61.0(2)
C15 C16 C14 59.9(2)
C13 C17 C18 124.1(3)
C13 C17 C19 120.1(3)
C18 C17 C19 58.1(2)
C19 C18 C17 61.2(2)
C18 C19 C17 60.7(2)

loop_
_geom_bond_atom_site_label_1
_geom_bond_atom_site_label_2
_geom_bond_distance
S1 C1 1.802(3)
S1 C2 1.803(3)
O1 C1 1.200(3)
O2 C2 1.209(3)
O3 C8 1.374(3)
O3 C10 1.393(3)
C1 C4 1.499(4)
C2 C3 1.486(4)
C3 C5 1.369(4)
C3 C4 1.478(4)
C4 C13 1.373(4)
C5 C7 1.472(4)
C5 C6 1.495(4)
C7 C8 1.350(4)
C7 C12 1.456(4)
C8 C9 1.485(4)
C10 C12 1.346(4)
C10 C11 1.476(4)
C13 C17 1.474(4)
C13 C14 1.495(4)
C14 C15 1.503(4)
C14 C16 1.520(4)
C15 C16 1.492(4)
C17 C18 1.501(4)
C17 C19 1.508(4)
C18 C19 1.462(5)

loop_
_geom_torsion_atom_site_label_1
_geom_torsion_atom_site_label_2
_geom_torsion_atom_site_label_3
_geom_torsion_atom_site_label_4
_geom_torsion
C2 S1 C1 O1 179.1(2)
C2 S1 C1 C4 -3.4(2)
C1 S1 C2 O2 172.2(2)
C1 S1 C2 C3 -10.3(2)
O2 C2 C3 C5 35.3(4)
S1 C2 C3 C5 -141.9(2)
O2 C2 C3 C4 -161.1(3)
S1 C2 C3 C4 21.7(3)
C5 C3 C4 C13 -47.5(4)
C2 C3 C4 C13 149.9(3)
C5 C3 C4 C1 137.8(3)
C2 C3 C4 C1 -24.8(3)
O1 C1 C4 C13 18.4(4)
S1 C1 C4 C13 -158.7(2)
O1 C1 C4 C3 -166.4(3)
S1 C1 C4 C3 16.5(3)
C4 C3 C5 C7 -175.2(2)
C2 C3 C5 C7 -14.0(4)
C4 C3 C5 C6 -0.0(4)
C2 C3 C5 C6 161.1(2)
C3 C5 C7 C8 -58.9(4)
C6 C5 C7 C8 125.6(3)
C3 C5 C7 C12 125.2(3)
C6 C5 C7 C12 -50.2(4)
C12 C7 C8 O3 -1.2(3)
C5 C7 C8 O3 -177.7(3)
C12 C7 C8 C9 175.0(3)
C5 C7 C8 C9 -1.5(5)
C10 O3 C8 C7 -0.4(3)
C10 O3 C8 C9 -177.3(2)
C8 O3 C10 C12 1.9(3)
C8 O3 C10 C11 -176.8(2)
O3 C10 C12 C7 -2.6(3)
C11 C10 C12 C7 175.8(3)
C8 C7 C12 C10 2.3(3)
C5 C7 C12 C10 179.0(3)
C3 C4 C13 C17 166.3(3)
C1 C4 C13 C17 -19.4(4)
C3 C4 C13 C14 -13.1(4)
C1 C4 C13 C14 161.2(2)
C4 C13 C14 C15 -34.5(4)
C17 C13 C14 C15 146.0(3)
C4 C13 C14 C16 -104.6(3)
C17 C13 C14 C16 75.9(3)
C13 C14 C15 C16 -105.3(3)
C16 C14 C15 C16 0.0
C14 C15 C16 C14 0.0
C13 C14 C16 C15 114.6(3)
C15 C14 C16 C15 0.0
C4 C13 C17 C18 161.6(3)
C14 C13 C17 C18 -18.9(4)
C4 C13 C17 C19 -128.5(3)
C14 C13 C17 C19 50.9(4)
C13 C17 C18 C19 107.0(3)
C19 C17 C18 C19 0.0
C17 C18 C19 C17 0.0
C13 C17 C19 C18 -113.8(3)
C18 C17 C19 C18 0.0
